data_2100385
loop_
_publ_author_name
'W\'ojcik, Gra\.zyna'
'Mossakowska, Izabela'

_publ_section_title
;
 Polymorphs of <i>p</i>-nitrophenol as studied by variable-temperature
 X-ray diffraction and calorimetry: comparison with
 <i>m</i>-nitrophenol
;
_journal_coeditor_code NS0011
_journal_date_accepted 2005-10-21
_journal_date_recd_electronic 2005-07-22
_journal_issue 1
_journal_name_full 'Acta Crystallographica Section B'
_journal_page_first 143
_journal_page_last 152
_journal_paper_category FA
_journal_paper_doi 10.1107/S010876810503418X
_journal_volume 62
_journal_year 2006
_chemical_formula_moiety 'C6 H5 N O3'
_chemical_formula_sum 'C6 H5 N O3'
_chemical_formula_weight 139.11
_chemical_melting_point 384
_chemical_name_common para-nitrophenol
_chemical_name_systematic
;
 4-nitrophenol
;
_space_group_IT_number 14
_symmetry_cell_setting monoclinic
_symmetry_space_group_name_Hall '-P 2yn'
_symmetry_space_group_name_H-M 'P 1 21/n 1'
_atom_sites_solution_hydrogens geom
_atom_sites_solution_primary direct
_atom_sites_solution_secondary difmap
_audit_creation_method SHELXL-97
_cell_angle_alpha 90.00
_cell_angle_beta 92.60(2)
_cell_angle_gamma 90.00
_cell_formula_units_Z 4
_cell_length_a 3.7740(10)
_cell_length_b 11.147(4)
_cell_length_c 14.695(3)
_cell_measurement_reflns_used 805
_cell_measurement_temperature 293(2)
_cell_measurement_theta_max 22.54
_cell_measurement_theta_min 3.96
_cell_volume 617.6(3)
_computing_cell_refinement 'KUMA KM4CCD software, 1999'
_computing_data_collection 'KUMA KM4CCD software, 1999'
_computing_data_reduction 'KUMA KM4CCD software, 1999'
_computing_molecular_graphics 'ORTEP-3 (Farrugia, 1997)'
_computing_publication_material 'SHELXL-97 (Sheldrick, 1997)'
_computing_structure_refinement 'SHELXL-97 (Sheldrick, 1997)'
_computing_structure_solution 'SHELXS-97 (Sheldrick, 1990)'
_diffrn_ambient_temperature 302(2)
_diffrn_measured_fraction_theta_full 0.897
_diffrn_measured_fraction_theta_max 0.828
_diffrn_measurement_device_type 'KUMA Diffraction KM4CCD'
_diffrn_measurement_method 'omega scan'
_diffrn_radiation_monochromator graphite
_diffrn_radiation_source 'fine-focus sealed tube'
_diffrn_radiation_type MoK\a
_diffrn_radiation_wavelength 0.71073
_diffrn_reflns_av_R_equivalents 0.0411
_diffrn_reflns_av_sigmaI/netI 0.0345
_diffrn_reflns_limit_h_max 3
_diffrn_reflns_limit_h_min -4
_diffrn_reflns_limit_k_max 7
_diffrn_reflns_limit_k_min -13
_diffrn_reflns_limit_l_max 18
_diffrn_reflns_limit_l_min -18
_diffrn_reflns_number 1991
_diffrn_reflns_theta_full 25.00
_diffrn_reflns_theta_max 27.20
_diffrn_reflns_theta_min 5.52
_exptl_absorpt_coefficient_mu 0.123
_exptl_absorpt_correction_type none
_exptl_crystal_colour 'pale yellow'
_exptl_crystal_density_diffrn 1.496
_exptl_crystal_density_method 'not measured'
_exptl_crystal_description needle
_exptl_crystal_F_000 288
_exptl_crystal_size_max 0.82
_exptl_crystal_size_mid 0.36
_exptl_crystal_size_min 0.25
_refine_diff_density_max 0.180
_refine_diff_density_min -0.178
_refine_ls_extinction_coef 0.019(9)
_refine_ls_extinction_expression Fc^*^=kFc[1+0.001xFc^2^\l^3^/sin(2\q)]^-1/4^
_refine_ls_extinction_method SHELXL
_refine_ls_goodness_of_fit_ref 1.188
_refine_ls_hydrogen_treatment mixed
_refine_ls_matrix_type full
_refine_ls_number_parameters 112
_refine_ls_number_reflns 1140
_refine_ls_number_restraints 0
_refine_ls_restrained_S_all 1.188
_refine_ls_R_factor_all 0.0976
_refine_ls_R_factor_gt 0.0734
_refine_ls_shift/su_max 0.005
_refine_ls_shift/su_mean 0.001
_refine_ls_structure_factor_coef Fsqd
_refine_ls_weighting_details 'calc w=1/[\s^2^(Fo^2^)+(0.0639P)^2^+0.6259P] where P=(Fo^2^+2Fc^2^)/3'
_refine_ls_weighting_scheme calc
_refine_ls_wR_factor_gt 0.1865
_refine_ls_wR_factor_ref 0.2012
_reflns_number_gt 830
_reflns_number_total 1140
_reflns_threshold_expression >2sigma(I)
_cod_data_source_file ns0011.cif
_cod_data_source_block betdc6
_cod_depositor_comments
;
The following automatic conversions were performed:

'_chemical_melting_point' value '384K' was changed to '384' - the
value should be numeric and without a unit designator.

Automatic conversion script
Id: cif_fix_values 1646 2011-03-28 12:23:43Z adriana 

The following automatic conversions were performed:

'_chemical_melting_point' value '384K' was changed to '384' - the
value should be numeric and without a unit designator.

Automatic conversion script
Id: cif_fix_values 1715 2011-07-08 13:25:40Z adriana 
;
_cod_original_sg_symbol_H-M P21/n
_cod_database_code 2100385

loop_
_symmetry_equiv_pos_as_xyz
'x, y, z'
'-x+1/2, y+1/2, -z+1/2'
'-x, -y, -z'
'x-1/2, -y-1/2, z-1/2'

loop_
_atom_site_label
_atom_site_fract_x
_atom_site_fract_y
_atom_site_fract_z
_atom_site_U_iso_or_equiv
_atom_site_adp_type
_atom_site_calc_flag
_atom_site_occupancy
_atom_site_type_symbol
N -0.2005(9) 0.7396(3) 0.4939(2) 0.0596(10) Uani d 1 N
O1 0.0815(9) 0.5394(3) 0.16181(19) 0.0673(9) Uani d 1 O
O2 -0.3609(9) 0.6775(3) 0.5476(2) 0.0825(12) Uani d 1 O
O3 -0.1121(11) 0.8431(3) 0.5113(2) 0.0904(13) Uani d 1 O
C1 0.0170(9) 0.5939(3) 0.2415(2) 0.0457(9) Uani d 1 C
C2 0.0906(10) 0.7138(4) 0.2589(3) 0.0484(10) Uani d 1 C
C3 0.0213(10) 0.7617(4) 0.3423(3) 0.0506(10) Uani d 1 C
C4 -0.1185(9) 0.6892(3) 0.4068(2) 0.0442(9) Uani d 1 C
C5 -0.1907(9) 0.5698(4) 0.3903(2) 0.0471(9) Uani d 1 C
C6 -0.1206(10) 0.5218(4) 0.3078(3) 0.0497(10) Uani d 1 C
H1 0.137(13) 0.597(5) 0.125(4) 0.083(17) Uiso d 1 H
H2 0.182(11) 0.761(4) 0.212(3) 0.066(12) Uiso d 1 H
H3 0.051(11) 0.841(4) 0.358(3) 0.068(13) Uiso d 1 H
H5 -0.288(11) 0.523(4) 0.438(3) 0.068(12) Uiso d 1 H
H6 -0.171(9) 0.440(4) 0.294(2) 0.050(10) Uiso d 1 H

loop_
_atom_site_aniso_label
_atom_site_aniso_U_11
_atom_site_aniso_U_22
_atom_site_aniso_U_33
_atom_site_aniso_U_12
_atom_site_aniso_U_13
_atom_site_aniso_U_23
N 0.066(2) 0.062(2) 0.0507(18) -0.0028(17) 0.0054(15) -0.0015(18)
O1 0.092(2) 0.063(2) 0.0484(16) 0.0086(17) 0.0151(15) -0.0021(16)
O2 0.109(3) 0.089(3) 0.0517(17) -0.016(2) 0.0277(17) 0.0048(17)
O3 0.130(3) 0.070(2) 0.073(2) -0.018(2) 0.028(2) -0.0190(19)
C1 0.051(2) 0.046(2) 0.0411(18) 0.0051(15) 0.0032(14) 0.0031(17)
C2 0.053(2) 0.046(2) 0.0465(19) -0.0006(17) 0.0102(15) 0.0088(18)
C3 0.056(2) 0.045(2) 0.050(2) -0.0040(17) 0.0036(16) 0.0026(19)
C4 0.0436(18) 0.051(2) 0.0379(17) 0.0010(15) 0.0036(13) 0.0014(17)
C5 0.0454(19) 0.052(2) 0.0438(18) -0.0031(16) 0.0068(14) 0.0099(18)
C6 0.053(2) 0.041(2) 0.055(2) -0.0034(16) 0.0016(16) -0.0001(19)

loop_
_atom_type_symbol
_atom_type_description
_atom_type_scat_dispersion_real
_atom_type_scat_dispersion_imag
_atom_type_scat_source
C C 0.0033 0.0016 'International Tables Vol C Tables 4.2.6.8 and 6.1.1.4'
H H 0.0000 0.0000 'International Tables Vol C Tables 4.2.6.8 and 6.1.1.4'
N N 0.0061 0.0033 'International Tables Vol C Tables 4.2.6.8 and 6.1.1.4'
O O 0.0106 0.0060 'International Tables Vol C Tables 4.2.6.8 and 6.1.1.4'

loop_
_geom_angle_atom_site_label_1
_geom_angle_atom_site_label_2
_geom_angle_atom_site_label_3
_geom_angle
O3 N O2 122.3(4)
O3 N C4 119.0(3)
O2 N C4 118.7(3)
O1 C1 C6 116.0(3)
O1 C1 C2 123.5(3)
C6 C1 C2 120.5(3)
C3 C2 C1 119.8(4)
C4 C3 C2 118.8(4)
C3 C4 C5 121.9(3)
C3 C4 N 119.2(3)
C5 C4 N 118.9(3)
C6 C5 C4 119.4(3)
C5 C6 C1 119.6(4)

loop_
_geom_bond_atom_site_label_1
_geom_bond_atom_site_label_2
_geom_bond_distance
N O3 1.224(4)
N O2 1.230(4)
N C4 1.445(5)
O1 C1 1.351(4)
C1 C6 1.383(5)
C1 C2 1.386(5)
C2 C3 1.373(5)
C3 C4 1.370(5)
C4 C5 1.377(5)
C5 C6 1.362(5)

loop_
_cod_related_entry_id
_cod_related_entry_database
_cod_related_entry_code
1 ChemSpider 955
